data_4502087
loop_
_publ_author_name
'Fonari, Marina S.'
'Ganin, Eduard V.'
'Basok, Stepan S.'
'Lyssenko, Konstantin A.'
'Zaworotko, Michael J.'
'Kravtsov, Victor Ch.'

_publ_section_title
;
 Structural Study of Salicylic Acid Salts of a Series of Azacycles and
 Azacrown Ethers&#x2020;
;
_journal_issue 12
_journal_name_full 'Crystal Growth &amp; Design'
_journal_page_first 5210
_journal_paper_doi 10.1021/cg101002x
_journal_volume 10
_journal_year 2010
_chemical_formula_moiety 'C14 H22 N O4, C7 H5 O3'
_chemical_formula_sum 'C21 H27 N O7'
_chemical_formula_weight 405.44
_chemical_name_common
;
benzazonia-15-crown-5 salicylate
;
_chemical_name_systematic
; 
  2,3,6,7,8,9,11,12-octahydro-5H-1,4,10,13,7-
benzotetraoxaazoniacyclopentadecine 2-hydroxybenzoate
;
_space_group_IT_number 2
_symmetry_cell_setting triclinic
_symmetry_space_group_name_Hall '-P 1'
_symmetry_space_group_name_H-M 'P -1'
_atom_sites_solution_hydrogens geom
_atom_sites_solution_primary direct
_atom_sites_solution_secondary difmap
_audit_creation_method SHELXL-97
_cell_angle_alpha 112.789(2)
_cell_angle_beta 95.915(2)
_cell_angle_gamma 91.267(2)
_cell_formula_units_Z 2
_cell_length_a 5.4184(5)
_cell_length_b 12.6000(12)
_cell_length_c 15.9635(16)
_cell_measurement_temperature 100(2)
_cell_volume 997.14(17)
_computing_cell_refinement 'Bruker SMART-APEX CCD'
_computing_data_collection 'Bruker SMART-APEX CCD'
_computing_data_reduction 'Bruker SMART-APEX CCD'
_computing_molecular_graphics Mercury
_computing_structure_refinement 'SHELXL-97 (Sheldrick, 1997)'
_computing_structure_solution 'SHELXS-97 (Sheldrick, 1990)'
_diffrn_ambient_temperature 100(2)
_diffrn_measured_fraction_theta_full 0.974
_diffrn_measured_fraction_theta_max 0.974
_diffrn_radiation_monochromator graphite
_diffrn_radiation_source 'fine-focus sealed tube'
_diffrn_radiation_type MoK\a
_diffrn_radiation_wavelength 0.71073
_diffrn_reflns_av_R_equivalents 0.0698
_diffrn_reflns_av_sigmaI/netI 0.0737
_diffrn_reflns_limit_h_max 6
_diffrn_reflns_limit_h_min -6
_diffrn_reflns_limit_k_max 13
_diffrn_reflns_limit_k_min -16
_diffrn_reflns_limit_l_max 20
_diffrn_reflns_limit_l_min -17
_diffrn_reflns_number 6186
_diffrn_reflns_theta_full 27.00
_diffrn_reflns_theta_max 27.00
_diffrn_reflns_theta_min 1.76
_exptl_absorpt_coefficient_mu 0.101
_exptl_absorpt_correction_type none
_exptl_crystal_colour colorless
_exptl_crystal_density_diffrn 1.350
_exptl_crystal_density_method 'not measured'
_exptl_crystal_description prism
_exptl_crystal_F_000 432
_exptl_crystal_size_max 0.25
_exptl_crystal_size_mid 0.20
_exptl_crystal_size_min 0.18
_refine_diff_density_max 0.597
_refine_diff_density_min -0.264
_refine_diff_density_rms 0.062
_refine_ls_extinction_method none
_refine_ls_goodness_of_fit_ref 0.958
_refine_ls_hydrogen_treatment mixed
_refine_ls_matrix_type full
_refine_ls_number_parameters 274
_refine_ls_number_reflns 4232
_refine_ls_number_restraints 0
_refine_ls_restrained_S_all 0.958
_refine_ls_R_factor_all 0.0610
_refine_ls_R_factor_gt 0.0494
_refine_ls_shift/su_max 0.000
_refine_ls_shift/su_mean 0.000
_refine_ls_structure_factor_coef Fsqd
_refine_ls_weighting_details 'calc w=1/[\s^2^(Fo^2^)+(0.0649P)^2^+0.0000P] where P=(Fo^2^+2Fc^2^)/3'
_refine_ls_weighting_scheme calc
_refine_ls_wR_factor_gt 0.1226
_refine_ls_wR_factor_ref 0.1285
_reflns_number_gt 3218
_reflns_number_total 4232
_reflns_threshold_expression >2sigma(I)
_cod_data_source_file cg101002x_si_001.cif
_cod_data_source_block vk2003c4
_cod_original_sg_symbol_H-M P-1
_cod_database_code 4502087

loop_
_symmetry_equiv_pos_as_xyz
'x, y, z'
'-x, -y, -z'

loop_
_atom_site_label
_atom_site_type_symbol
_atom_site_fract_x
_atom_site_fract_y
_atom_site_fract_z
_atom_site_U_iso_or_equiv
_atom_site_adp_type
_atom_site_occupancy
_atom_site_symmetry_multiplicity
_atom_site_calc_flag
_atom_site_refinement_flags
O1 O 0.8552(2) 0.27362(10) 0.55168(7) 0.0271(3) Uani 1 1 d .
O2 O 0.6257(2) 0.42370(10) 0.61115(8) 0.0289(3) Uani 1 1 d .
O3 O 0.6761(2) 0.53967(10) 0.78199(9) 0.0310(3) Uani 1 1 d .
H1O3 H 0.620(4) 0.5064(18) 0.7187(17) 0.054(7) Uiso 1 1 d .
O4 O 0.3117(2) 0.00615(9) 0.38044(8) 0.0293(3) Uani 1 1 d .
O5 O 0.2812(2) -0.04438(9) 0.19432(8) 0.0253(3) Uani 1 1 d .
O6 O 0.6379(2) 0.07203(9) 0.16693(7) 0.0232(3) Uani 1 1 d .
O7 O 0.8772(2) 0.27525(9) 0.30454(7) 0.0219(3) Uani 1 1 d .
N1 N 0.5219(3) 0.23358(11) 0.40950(9) 0.0205(3) Uani 1 1 d .
H2 H 0.544(3) 0.1667(16) 0.3590(13) 0.029(5) Uiso 1 1 d .
H1 H 0.658(4) 0.2472(18) 0.4596(16) 0.056(7) Uiso 1 1 d .
C1 C 0.7975(3) 0.36013(13) 0.61804(11) 0.0218(4) Uani 1 1 d .
C2 C 0.9391(3) 0.38752(13) 0.71053(10) 0.0205(4) Uani 1 1 d .
C3 C 0.8653(3) 0.47447(13) 0.78849(11) 0.0230(4) Uani 1 1 d .
C4 C 0.9909(3) 0.49445(14) 0.87463(11) 0.0285(4) Uani 1 1 d .
H4A H 0.9391 0.5516 0.9278 0.034 Uiso 1 1 calc R
C5 C 1.1899(3) 0.43143(15) 0.88252(12) 0.0304(4) Uani 1 1 d .
H5A H 1.2735 0.4452 0.9415 0.036 Uiso 1 1 calc R
C6 C 1.2703(3) 0.34821(14) 0.80585(12) 0.0289(4) Uani 1 1 d .
H6A H 1.4106 0.3067 0.8120 0.035 Uiso 1 1 calc R
C7 C 1.1443(3) 0.32640(14) 0.72057(12) 0.0248(4) Uani 1 1 d .
H7A H 1.1979 0.2690 0.6679 0.030 Uiso 1 1 calc R
C8 C 0.2887(3) 0.21388(14) 0.44513(11) 0.0236(4) Uani 1 1 d .
H8A H 0.1437 0.2088 0.4003 0.028 Uiso 1 1 calc R
H8B H 0.2711 0.2799 0.5030 0.028 Uiso 1 1 calc R
C9 C 0.2924(4) 0.10393(14) 0.46207(11) 0.0273(4) Uani 1 1 d .
H9A H 0.4351 0.1100 0.5081 0.033 Uiso 1 1 calc R
H9B H 0.1381 0.0938 0.4872 0.033 Uiso 1 1 calc R
C10 C 0.0809(3) -0.02987(15) 0.32101(12) 0.0293(4) Uani 1 1 d .
H10A H 0.0024 0.0378 0.3157 0.035 Uiso 1 1 calc R
H10B H -0.0351 -0.0686 0.3460 0.035 Uiso 1 1 calc R
C11 C 0.1372(3) -0.11122(14) 0.22958(12) 0.0273(4) Uani 1 1 d .
H11A H 0.2329 -0.1745 0.2355 0.033 Uiso 1 1 calc R
H11B H -0.0185 -0.1451 0.1883 0.033 Uiso 1 1 calc R
C12 C 0.4045(3) -0.10402(13) 0.12153(10) 0.0209(4) Uani 1 1 d .
C13 C 0.5985(3) -0.04087(13) 0.10648(11) 0.0204(4) Uani 1 1 d .
C14 C 0.8222(3) 0.14154(13) 0.14915(11) 0.0211(3) Uani 1 1 d .
H14A H 0.7933 0.1337 0.0847 0.025 Uiso 1 1 calc R
H14B H 0.9906 0.1172 0.1604 0.025 Uiso 1 1 calc R
C15 C 0.7990(3) 0.26420(13) 0.21296(10) 0.0221(4) Uani 1 1 d .
H15A H 0.9042 0.3172 0.1970 0.027 Uiso 1 1 calc R
H15B H 0.6242 0.2845 0.2076 0.027 Uiso 1 1 calc R
C16 C 0.7746(3) 0.36989(13) 0.37152(11) 0.0224(4) Uani 1 1 d .
H16A H 0.7665 0.4351 0.3516 0.027 Uiso 1 1 calc R
H16B H 0.8843 0.3957 0.4303 0.027 Uiso 1 1 calc R
C17 C 0.5166(3) 0.33653(13) 0.38541(11) 0.0220(4) Uani 1 1 d .
H17A H 0.4546 0.4018 0.4351 0.026 Uiso 1 1 calc R
H17B H 0.4019 0.3191 0.3286 0.026 Uiso 1 1 calc R
C18 C 0.3489(3) -0.21883(14) 0.06369(11) 0.0235(4) Uani 1 1 d .
H18A H 0.2158 -0.2616 0.0732 0.028 Uiso 1 1 calc R
C19 C 0.4883(3) -0.27134(14) -0.00829(11) 0.0242(4) Uani 1 1 d .
H19A H 0.4495 -0.3499 -0.0480 0.029 Uiso 1 1 calc R
C20 C 0.6817(3) -0.20993(14) -0.02209(11) 0.0250(4) Uani 1 1 d .
H20A H 0.7781 -0.2464 -0.0706 0.030 Uiso 1 1 calc R
C21 C 0.7367(3) -0.09378(14) 0.03534(11) 0.0245(4) Uani 1 1 d .
H21A H 0.8694 -0.0512 0.0254 0.029 Uiso 1 1 calc R

loop_
_atom_site_aniso_label
_atom_site_aniso_U_11
_atom_site_aniso_U_22
_atom_site_aniso_U_33
_atom_site_aniso_U_23
_atom_site_aniso_U_13
_atom_site_aniso_U_12
O1 0.0295(7) 0.0321(7) 0.0168(6) 0.0060(5) 0.0034(5) 0.0077(5)
O2 0.0348(7) 0.0261(6) 0.0236(6) 0.0083(5) -0.0017(5) 0.0084(5)
O3 0.0381(8) 0.0240(6) 0.0254(7) 0.0040(5) 0.0023(5) 0.0066(5)
O4 0.0418(8) 0.0241(6) 0.0210(6) 0.0069(5) 0.0063(5) 0.0047(5)
O5 0.0314(7) 0.0225(6) 0.0223(6) 0.0080(5) 0.0090(5) -0.0013(5)
O6 0.0295(7) 0.0174(6) 0.0208(6) 0.0044(5) 0.0087(5) -0.0017(5)
O7 0.0260(6) 0.0220(6) 0.0153(5) 0.0048(4) 0.0017(4) 0.0043(5)
N1 0.0250(8) 0.0197(7) 0.0156(7) 0.0052(6) 0.0032(6) 0.0050(6)
C1 0.0259(9) 0.0223(8) 0.0188(8) 0.0098(7) 0.0030(7) 0.0005(7)
C2 0.0253(9) 0.0185(8) 0.0195(8) 0.0101(6) 0.0014(6) -0.0037(6)
C3 0.0287(9) 0.0164(8) 0.0227(8) 0.0069(7) 0.0018(7) -0.0036(6)
C4 0.0405(11) 0.0223(9) 0.0187(8) 0.0046(7) 0.0014(7) -0.0054(7)
C5 0.0406(11) 0.0283(9) 0.0221(9) 0.0135(7) -0.0085(8) -0.0092(8)
C6 0.0303(10) 0.0279(9) 0.0314(9) 0.0168(8) -0.0034(8) -0.0015(7)
C7 0.0278(9) 0.0231(8) 0.0252(9) 0.0116(7) 0.0020(7) -0.0011(7)
C8 0.0239(9) 0.0244(8) 0.0218(8) 0.0081(7) 0.0041(7) 0.0033(7)
C9 0.0386(10) 0.0246(9) 0.0188(8) 0.0078(7) 0.0056(7) 0.0031(7)
C10 0.0312(10) 0.0291(9) 0.0270(9) 0.0091(7) 0.0091(7) -0.0032(7)
C11 0.0317(10) 0.0277(9) 0.0256(9) 0.0127(7) 0.0088(7) -0.0010(7)
C12 0.0232(9) 0.0235(8) 0.0177(8) 0.0099(6) 0.0020(6) 0.0040(6)
C13 0.0256(9) 0.0168(8) 0.0180(8) 0.0067(6) -0.0004(6) 0.0018(6)
C14 0.0253(9) 0.0197(8) 0.0189(8) 0.0075(6) 0.0069(6) 0.0005(6)
C15 0.0297(9) 0.0199(8) 0.0164(8) 0.0065(6) 0.0034(6) 0.0014(7)
C16 0.0294(9) 0.0170(8) 0.0174(8) 0.0031(6) 0.0023(7) 0.0033(6)
C17 0.0276(9) 0.0186(8) 0.0186(8) 0.0058(6) 0.0030(6) 0.0062(6)
C18 0.0261(9) 0.0224(8) 0.0229(8) 0.0113(7) -0.0025(7) -0.0020(7)
C19 0.0307(10) 0.0186(8) 0.0206(8) 0.0062(6) -0.0020(7) 0.0013(7)
C20 0.0300(9) 0.0217(8) 0.0210(8) 0.0052(7) 0.0050(7) 0.0053(7)
C21 0.0263(9) 0.0221(8) 0.0243(8) 0.0079(7) 0.0047(7) -0.0001(7)

loop_
_atom_type_symbol
_atom_type_description
_atom_type_scat_dispersion_real
_atom_type_scat_dispersion_imag
_atom_type_scat_source
C C 0.0033 0.0016 'International Tables Vol C Tables 4.2.6.8 and 6.1.1.4'
H H 0.0000 0.0000 'International Tables Vol C Tables 4.2.6.8 and 6.1.1.4'
N N 0.0061 0.0033 'International Tables Vol C Tables 4.2.6.8 and 6.1.1.4'
O O 0.0106 0.0060 'International Tables Vol C Tables 4.2.6.8 and 6.1.1.4'

loop_
_geom_angle_atom_site_label_1
_geom_angle_atom_site_label_2
_geom_angle_atom_site_label_3
_geom_angle
C3 O3 H1O3 102.0(13)
C9 O4 C10 112.82(13)
C12 O5 C11 116.97(12)
C13 O6 C14 116.75(12)
C16 O7 C15 112.69(12)
C17 N1 C8 112.21(12)
C17 N1 H2 111.4(12)
C8 N1 H2 107.9(11)
C17 N1 H1 108.7(13)
C8 N1 H1 106.2(14)
H2 N1 H1 110.2(16)
O1 C1 O2 123.88(14)
O1 C1 C2 117.80(14)
O2 C1 C2 118.32(14)
C7 C2 C3 119.11(14)
C7 C2 C1 120.58(14)
C3 C2 C1 120.31(14)
O3 C3 C4 119.10(15)
O3 C3 C2 121.43(14)
C4 C3 C2 119.47(16)
C5 C4 C3 120.04(16)
C5 C4 H4A 120.0
C3 C4 H4A 120.0
C4 C5 C6 121.09(15)
C4 C5 H5A 119.5
C6 C5 H5A 119.5
C7 C6 C5 119.25(17)
C7 C6 H6A 120.4
C5 C6 H6A 120.4
C6 C7 C2 120.97(16)
C6 C7 H7A 119.5
C2 C7 H7A 119.5
N1 C8 C9 110.76(14)
N1 C8 H8A 109.5
C9 C8 H8A 109.5
N1 C8 H8B 109.5
C9 C8 H8B 109.5
H8A C8 H8B 108.1
O4 C9 C8 111.60(14)
O4 C9 H9A 109.3
C8 C9 H9A 109.3
O4 C9 H9B 109.3
C8 C9 H9B 109.3
H9A C9 H9B 108.0
O4 C10 C11 107.71(14)
O4 C10 H10A 110.2
C11 C10 H10A 110.2
O4 C10 H10B 110.2
C11 C10 H10B 110.2
H10A C10 H10B 108.5
O5 C11 C10 106.16(13)
O5 C11 H11A 110.5
C10 C11 H11A 110.5
O5 C11 H11B 110.5
C10 C11 H11B 110.5
H11A C11 H11B 108.7
O5 C12 C18 124.83(15)
O5 C12 C13 115.39(13)
C18 C12 C13 119.78(15)
O6 C13 C21 124.77(15)
O6 C13 C12 115.39(14)
C21 C13 C12 119.84(14)
O6 C14 C15 106.80(13)
O6 C14 H14A 110.4
C15 C14 H14A 110.4
O6 C14 H14B 110.4
C15 C14 H14B 110.4
H14A C14 H14B 108.6
O7 C15 C14 108.47(13)
O7 C15 H15A 110.0
C14 C15 H15A 110.0
O7 C15 H15B 110.0
C14 C15 H15B 110.0
H15A C15 H15B 108.4
O7 C16 C17 111.25(13)
O7 C16 H16A 109.4
C17 C16 H16A 109.4
O7 C16 H16B 109.4
C17 C16 H16B 109.4
H16A C16 H16B 108.0
N1 C17 C16 110.24(13)
N1 C17 H17A 109.6
C16 C17 H17A 109.6
N1 C17 H17B 109.6
C16 C17 H17B 109.6
H17A C17 H17B 108.1
C12 C18 C19 119.99(16)
C12 C18 H18A 120.0
C19 C18 H18A 120.0
C20 C19 C18 120.24(15)
C20 C19 H19A 119.9
C18 C19 H19A 119.9
C19 C20 C21 120.00(16)
C19 C20 H20A 120.0
C21 C20 H20A 120.0
C13 C21 C20 120.13(16)
C13 C21 H21A 119.9
C20 C21 H21A 119.9

loop_
_geom_bond_atom_site_label_1
_geom_bond_atom_site_label_2
_geom_bond_distance
O1 C1 1.2637(18)
O2 C1 1.2651(19)
O3 C3 1.348(2)
O3 H1O3 0.95(2)
O4 C9 1.4202(19)
O4 C10 1.438(2)
O5 C12 1.3664(19)
O5 C11 1.436(2)
O6 C13 1.3715(18)
O6 C14 1.4343(19)
O7 C16 1.4277(18)
O7 C15 1.4311(19)
N1 C17 1.489(2)
N1 C8 1.492(2)
N1 H2 0.934(18)
N1 H1 0.99(2)
C1 C2 1.499(2)
C2 C7 1.397(2)
C2 C3 1.405(2)
C3 C4 1.396(2)
C4 C5 1.377(3)
C4 H4A 0.9500
C5 C6 1.387(3)
C5 H5A 0.9500
C6 C7 1.380(2)
C6 H6A 0.9500
C7 H7A 0.9500
C8 C9 1.511(2)
C8 H8A 0.9900
C8 H8B 0.9900
C9 H9A 0.9900
C9 H9B 0.9900
C10 C11 1.490(2)
C10 H10A 0.9900
C10 H10B 0.9900
C11 H11A 0.9900
C11 H11B 0.9900
C12 C18 1.387(2)
C12 C13 1.400(2)
C13 C21 1.380(2)
C14 C15 1.503(2)
C14 H14A 0.9900
C14 H14B 0.9900
C15 H15A 0.9900
C15 H15B 0.9900
C16 C17 1.513(2)
C16 H16A 0.9900
C16 H16B 0.9900
C17 H17A 0.9900
C17 H17B 0.9900
C18 C19 1.393(2)
C18 H18A 0.9500
C19 C20 1.375(2)
C19 H19A 0.9500
C20 C21 1.399(2)
C20 H20A 0.9500
C21 H21A 0.9500

loop_
_geom_hbond_atom_site_label_D
_geom_hbond_atom_site_label_H
_geom_hbond_atom_site_label_A
_geom_hbond_distance_DH
_geom_hbond_distance_HA
_geom_hbond_distance_DA
_geom_hbond_angle_DHA
O3 H1O3 O2 0.95(2) 1.63(2) 2.5277(17) 157(2)
N1 H1 O1 0.99(2) 1.64(2) 2.6259(17) 172(2)
N1 H1 O2 0.99(2) 2.60(2) 3.1639(18) 116.0(15)
